data_2208100
loop_
_publ_author_name
'Allan, D. R.'

_publ_section_title
;
 Cyclobutylamine hemihydrate
;
_journal_coeditor_code JH2001
_journal_issue 2
_journal_name_full 'Acta Crystallographica Section E'
_journal_page_first o751
_journal_page_last o752
_journal_paper_doi 10.1107/S1600536806002327
_journal_volume 62
_journal_year 2006
_chemical_formula_iupac 'C4 H9 N, 0.5H2 O'
_chemical_formula_moiety 'C4 H9 N, 0.5H2 O'
_chemical_formula_sum 'C8 H20 N2 O'
_chemical_formula_weight 80.13
_chemical_name_systematic
;
cyclobutylamine hemihydrate
;
_space_group_IT_number 14
_symmetry_cell_setting monoclinic
_symmetry_space_group_name_Hall '-P 2yn'
_symmetry_space_group_name_H-M 'P 1 21/n 1'
_atom_sites_solution_hydrogens geom
_atom_sites_solution_primary direct
_cell_angle_alpha 90
_cell_angle_beta 97.369(4)
_cell_angle_gamma 90
_cell_formula_units_Z 8
_cell_length_a 14.048(6)
_cell_length_b 5.209(2)
_cell_length_c 14.489(6)
_cell_measurement_reflns_used 2051
_cell_measurement_temperature 205
_cell_measurement_theta_max 46
_cell_measurement_theta_min 8
_cell_volume 1051.5(7)
_computing_cell_refinement SAINT
_computing_data_collection 'SMART (Bruker, 2001)'
_computing_data_reduction 'SAINT (Bruker, 2003)'
_computing_molecular_graphics 'CAMERON (Watkin <i>et al.</i>,  1996)'
_computing_publication_material 'CRYSTALS and PLATON (Spek, 2003)'
_computing_structure_refinement 'CRYSTALS (Betteridge <i>et al.</i>,  2003)'
_computing_structure_solution 'SIR92 (Altomare <i>et al.</i>,  1994)'
_diffrn_ambient_temperature 205
_diffrn_measured_fraction_theta_full 0.980
_diffrn_measured_fraction_theta_max 0.919
_diffrn_measurement_device_type 'Bruker SMART'
_diffrn_measurement_method \w/2\q
_diffrn_radiation_monochromator 'curved silicon'
_diffrn_radiation_type synchrotron
_diffrn_radiation_wavelength 0.68130
_diffrn_reflns_av_R_equivalents 0.071
_diffrn_reflns_limit_h_max 19
_diffrn_reflns_limit_h_min -18
_diffrn_reflns_limit_k_max 6
_diffrn_reflns_limit_k_min -6
_diffrn_reflns_limit_l_max 18
_diffrn_reflns_limit_l_min -19
_diffrn_reflns_number 8565
_diffrn_reflns_theta_full 25.891
_diffrn_reflns_theta_max 27.544
_diffrn_reflns_theta_min 4.004
_diffrn_standards_decay_% 0
_diffrn_standards_interval_count 0
_diffrn_standards_interval_time 0
_diffrn_standards_number 0
_exptl_absorpt_coefficient_mu 0.067
_exptl_absorpt_correction_T_max 0.99
_exptl_absorpt_correction_T_min 0.55
_exptl_absorpt_correction_type multi-scan
_exptl_absorpt_process_details '(SADABS; Sheldrick, 2004)'
_exptl_crystal_colour colourless
_exptl_crystal_density_diffrn 1.012
_exptl_crystal_density_method 'not measured'
_exptl_crystal_description cylinder
_exptl_crystal_F_000 360
_exptl_crystal_size_max 0.20
_exptl_crystal_size_mid 0.20
_exptl_crystal_size_min 0.20
_exptl_crystal_size_rad 0.20
_refine_diff_density_max 0.17
_refine_diff_density_min -0.18
_refine_ls_extinction_method None
_refine_ls_goodness_of_fit_ref 1.1370
_refine_ls_hydrogen_treatment mixed
_refine_ls_matrix_type full
_refine_ls_number_parameters 118
_refine_ls_number_reflns 1411
_refine_ls_number_restraints 7
_refine_ls_R_factor_all 0.0994
_refine_ls_R_factor_gt 0.0626
_refine_ls_shift/su_max 0.000218
_refine_ls_structure_factor_coef F
_refine_ls_weighting_details
;
w = [1-(F~o~-F~c~)^2^/36\s^2^(F)]^2^/[2.28T~o~(x)+0.243T~1~(x)+1.74T~2~(x)]
where T~i~ are the Chebychev polynomials and x=F~c~/F~max~
(Prince, 1982; Watkin, 1994)
;
_refine_ls_weighting_scheme calc
_refine_ls_wR_factor_all 0.0878
_refine_ls_wR_factor_gt 0.0715
_refine_ls_wR_factor_ref 0.0715
_reflns_number_gt 1411
_reflns_number_total 2525
_reflns_threshold_expression I>2\s(I)
_cod_data_source_file jh2001.cif
_cod_data_source_block I
_cod_original_sg_symbol_H-M 'P 21/n'
_cod_database_code 2208100

loop_
_symmetry_equiv_pos_as_xyz
x,y,z
-x,-y,-z
-x+1/2,y+1/2,-z+1/2
x+1/2,-y+1/2,z+1/2

loop_
_atom_site_label
_atom_site_fract_x
_atom_site_fract_y
_atom_site_fract_z
_atom_site_U_iso_or_equiv
_atom_site_adp_type
_atom_site_occupancy
_atom_site_type_symbol
N11 0.66281(12) 0.6261(3) 0.22065(10) 0.0590 Uani 1.0000 N
C12 0.63480(12) 0.6188(3) 0.31320(12) 0.0524 Uani 1.0000 C
C13 0.52996(14) 0.5731(4) 0.32271(17) 0.0742 Uani 1.0000 C
C14 0.54031(19) 0.7577(5) 0.40528(19) 0.0882 Uani 1.0000 C
C15 0.62917(17) 0.8626(4) 0.37068(15) 0.0751 Uani 1.0000 C
O1 0.60087(11) 0.1702(3) 0.11547(10) 0.0705 Uani 1.0000 O
N21 0.40677(12) 0.2763(3) 0.03446(11) 0.0623 Uani 1.0000 N
C22 0.33839(13) 0.2419(4) 0.09937(11) 0.0534 Uani 1.0000 C
C25 0.34180(17) -0.0039(5) 0.15398(16) 0.0773 Uani 1.0000 C
C24 0.23267(16) 0.0020(5) 0.14836(15) 0.0752 Uani 1.0000 C
C23 0.23237(15) 0.1925(6) 0.06886(15) 0.0846 Uani 1.0000 C
H121 0.6732 0.4839 0.3504 0.0625 Uiso 1.0000 H
H131 0.5138 0.3963 0.3372 0.0889 Uiso 1.0000 H
H132 0.4884 0.6336 0.2675 0.0894 Uiso 1.0000 H
H141 0.5514 0.6690 0.4633 0.1089 Uiso 1.0000 H
H142 0.4882 0.8755 0.4054 0.1088 Uiso 1.0000 H
H151 0.6820 0.8860 0.4183 0.0917 Uiso 1.0000 H
H152 0.6191 1.0139 0.3349 0.0923 Uiso 1.0000 H
H221 0.3435 0.3886 0.1421 0.0646 Uiso 1.0000 H
H251 0.3778 0.0052 0.2178 0.0935 Uiso 1.0000 H
H252 0.3650 -0.1418 0.1190 0.0938 Uiso 1.0000 H
H241 0.2105 0.0777 0.2026 0.0910 Uiso 1.0000 H
H242 0.1995 -0.1578 0.1341 0.0915 Uiso 1.0000 H
H231 0.1894 0.3458 0.0706 0.1014 Uiso 1.0000 H
H232 0.2216 0.1046 0.0084 0.1013 Uiso 1.0000 H
H211 0.4070(17) 0.435(2) 0.0116(15) 0.0744 Uiso 1.0000 H
H1 0.6198(15) 0.303(3) 0.1417(16) 0.1011 Uiso 1.0000 H
H2 0.5447(9) 0.202(5) 0.0966(18) 0.1017 Uiso 1.0000 H
H212 0.4029(16) 0.142(3) -0.0039(13) 0.0737 Uiso 1.0000 H
H111 0.7268(7) 0.634(4) 0.2227(14) 0.0715 Uiso 1.0000 H
H112 0.6347(14) 0.767(3) 0.1950(14) 0.0719 Uiso 1.0000 H

loop_
_atom_site_aniso_label
_atom_site_aniso_U_11
_atom_site_aniso_U_22
_atom_site_aniso_U_33
_atom_site_aniso_U_12
_atom_site_aniso_U_13
_atom_site_aniso_U_23
N11 0.0650(9) 0.0589(9) 0.0525(8) -0.0002(7) 0.0051(7) -0.0081(7)
C12 0.0524(9) 0.0517(9) 0.0517(9) 0.0010(7) 0.0018(7) -0.0005(7)
C13 0.0556(11) 0.0703(13) 0.0975(15) -0.0014(9) 0.0131(10) -0.0004(12)
C14 0.0908(16) 0.0859(16) 0.0964(16) 0.0068(13) 0.0448(13) -0.0057(14)
C15 0.0918(15) 0.0652(12) 0.0728(13) -0.0111(10) 0.0278(11) -0.0215(10)
O1 0.0712(9) 0.0643(9) 0.0741(9) 0.0055(7) 0.0025(7) -0.0171(7)
N21 0.0700(10) 0.0620(10) 0.0558(8) -0.0048(8) 0.0120(7) 0.0000(8)
C22 0.0667(10) 0.0482(9) 0.0447(8) 0.0021(8) 0.0054(7) -0.0016(7)
C25 0.0811(14) 0.0738(14) 0.0764(13) 0.0088(11) 0.0073(10) 0.0255(11)
C24 0.0802(14) 0.0782(15) 0.0694(13) -0.0122(11) 0.0181(10) 0.0092(11)
C23 0.0596(11) 0.122(2) 0.0709(12) 0.0029(12) 0.0025(9) 0.0293(13)

loop_
_atom_type_symbol
_atom_type_scat_dispersion_real
_atom_type_scat_dispersion_imag
_atom_type_scat_source
C 0.0033 0.0016 'International Tables Vol C 4.2.6.8 and 6.1.1.4'
H 0.0000 0.0000 'International Tables Vol C 4.2.6.8 and 6.1.1.4'
N 0.0061 0.0033 'International Tables Vol C 4.2.6.8 and 6.1.1.4'
O 0.0106 0.0060 'International Tables Vol C 4.2.6.8 and 6.1.1.4'

loop_
_geom_angle_atom_site_label_1
_geom_angle_atom_site_label_2
_geom_angle_atom_site_label_3
_geom_angle
_geom_angle_publ_flag
C12 N11 H111 111.2(14) no
C12 N11 H112 104.5(14) no
H111 N11 H112 111.5(19) no
N11 C12 C13 118.15(16) no
N11 C12 C15 121.58(16) no
C13 C12 C15 87.84(15) no
N11 C12 H121 109.1 no
C13 C12 H121 107.7 no
C15 C12 H121 110.6 no
C12 C13 C14 88.64(17) no
C12 C13 H131 115.0 no
C14 C13 H131 115.2 no
C12 C13 H132 111.1 no
C14 C13 H132 115.1 no
H131 C13 H132 110.4 no
C13 C14 C15 88.14(16) no
C13 C14 H141 111.9 no
C15 C14 H141 114.9 no
C13 C14 H142 114.2 no
C15 C14 H142 115.8 no
H141 C14 H142 110.3 no
C12 C15 C14 89.01(17) no
C12 C15 H151 114.3 no
C14 C15 H151 114.0 no
C12 C15 H152 114.2 no
C14 C15 H152 114.5 no
H151 C15 H152 109.8 no
H1 O1 H2 103.(2) no
C22 N21 H211 113.2(15) no
C22 N21 H212 108.5(14) no
H211 N21 H212 120.(2) no
N21 C22 C25 118.13(17) no
N21 C22 C23 122.83(15) no
C25 C22 C23 88.44(17) no
N21 C22 H221 108.3 no
C25 C22 H221 109.7 no
C23 C22 H221 107.8 no
C22 C25 C24 89.49(16) no
C22 C25 H251 115.2 no
C24 C25 H251 115.9 no
C22 C25 H252 110.5 no
C24 C25 H252 113.2 no
H251 C25 H252 111.0 no
C25 C24 C23 87.61(15) no
C25 C24 H241 113.1 no
C23 C24 H241 112.4 no
C25 C24 H242 116.7 no
C23 C24 H242 116.6 no
H241 C24 H242 109.2 no
C22 C23 C24 89.02(15) no
C22 C23 H231 115.4 no
C24 C23 H231 116.3 no
C22 C23 H232 111.8 no
C24 C23 H232 110.9 no
H231 C23 H232 111.6 no

loop_
_geom_bond_atom_site_label_1
_geom_bond_atom_site_label_2
_geom_bond_distance
_geom_bond_publ_flag
N11 C12 1.446(2) no
N11 H111 0.896(9) no
N11 H112 0.892(9) no
C12 C13 1.516(3) no
C12 C15 1.526(3) no
C12 H121 1.001 no
C13 C14 1.527(4) no
C13 H131 0.977 no
C13 H132 0.980 no
C14 C15 1.506(3) no
C14 H141 0.955 no
C14 H142 0.955 no
C15 H151 0.954 no
C15 H152 0.944 no
O1 H1 0.817(10) no
O1 H2 0.819(10) no
N21 C22 1.439(2) no
N21 H211 0.892(9) no
N21 H212 0.892(9) no
C22 C25 1.502(3) no
C22 C23 1.520(3) no
C22 H221 0.980 no
C25 C24 1.525(3) no
C25 H251 0.996 no
C25 H252 0.960 no
C24 C23 1.520(3) no
C24 H241 0.966 no
C24 H242 0.963 no
C23 H231 1.004 no
C23 H232 0.983 no

loop_
_geom_hbond_atom_site_label_D
_geom_hbond_atom_site_label_H
_geom_hbond_atom_site_label_A
_geom_hbond_distance_DH
_geom_hbond_distance_HA
_geom_hbond_distance_DA
_geom_hbond_angle_DHA
_geom_hbond_publ_flag
O1 H1 N11 0.817(9) 2.081(10) 2.895(2) 174(3) yes
O1 H2 N21 0.819(9) 2.065(10) 2.880(3) 174(3) yes

loop_
_cod_related_entry_id
_cod_related_entry_database
_cod_related_entry_code
1 ChemSpider 30654918
